data_7126315
loop_
_publ_author_name
'Geringer, Eugenie'
'Leusmann, Eliza'
'Tambornino, Frank'
'Gerhard, Marina'
'Koch, Martin'
'Dehnen, Stefanie'

_publ_section_title
;
 Trapping of ZnCl<sub>2</sub> by bipyridyl-functionalized organotin
 sulfide clusters, and its effect on optical properties.
;
_journal_issue 35
_journal_name_full 'Chemical communications (Cambridge, England)'
_journal_page_first 4769
_journal_page_last 4772
_journal_paper_doi 10.1039/d0cc01887b
_journal_volume 56
_journal_year 2020
_chemical_formula_moiety 'C11 H8 Cl2 N2 O Zn'
_chemical_formula_sum 'C11 H8 Cl2 N2 O Zn'
_chemical_formula_weight 320.46
_space_group_crystal_system triclinic
_space_group_IT_number 2
_space_group_name_Hall '-P 1'
_space_group_name_H-M_alt 'P -1'
_atom_sites_solution_hydrogens geom
_atom_sites_solution_primary dual
_audit_creation_date 2020-01-25
_audit_creation_method
;
Olex2 1.2
(compiled 2018.05.29 svn.r3508 for OlexSys, GUI svn.r5506)
;
_audit_update_record
;
2020-03-11 deposited with the CCDC.	2020-03-30 downloaded from the CCDC.
;
_cell_angle_alpha 98.959(5)
_cell_angle_beta 97.490(6)
_cell_angle_gamma 115.238(5)
_cell_formula_units_Z 2
_cell_length_a 8.2052(6)
_cell_length_b 8.6043(5)
_cell_length_c 9.7408(6)
_cell_measurement_reflns_used 11194
_cell_measurement_temperature 100
_cell_measurement_theta_max 71.455
_cell_measurement_theta_min 4.71
_cell_volume 599.38(8)
_computing_molecular_graphics 'Olex2 (Dolomanov et al., 2009)'
_computing_publication_material 'Olex2 (Dolomanov et al., 2009)'
_computing_structure_refinement 'ShelXL (Sheldrick, 2015)'
_computing_structure_solution 'ShelXT (Sheldrick, 2015)'
_diffrn_ambient_temperature 100
_diffrn_measured_fraction_theta_full 0.995
_diffrn_measured_fraction_theta_max 0.995
_diffrn_measurement_device_type 'STOE StadiVari'
_diffrn_radiation_type CuK\a
_diffrn_radiation_wavelength 1.54186
_diffrn_reflns_av_R_equivalents 0.1034
_diffrn_reflns_av_unetI/netI 0.1115
_diffrn_reflns_Laue_measured_fraction_full 0.995
_diffrn_reflns_Laue_measured_fraction_max 0.995
_diffrn_reflns_limit_h_max 9
_diffrn_reflns_limit_h_min -9
_diffrn_reflns_limit_k_max 10
_diffrn_reflns_limit_k_min -7
_diffrn_reflns_limit_l_max 11
_diffrn_reflns_limit_l_min -11
_diffrn_reflns_number 10770
_diffrn_reflns_point_group_measured_fraction_full 0.995
_diffrn_reflns_point_group_measured_fraction_max 0.995
_diffrn_reflns_theta_full 67.496
_diffrn_reflns_theta_max 67.495
_diffrn_reflns_theta_min 4.711
_exptl_absorpt_coefficient_mu 6.812
_exptl_absorpt_correction_T_max 0.3959
_exptl_absorpt_correction_T_min 0.0270
_exptl_absorpt_correction_type sphere
_exptl_absorpt_process_details 'R. H. Blessing, Acta Cryst. (1995). A51, 33 - 38.'
_exptl_crystal_colour 'clear light colourless'
_exptl_crystal_colour_lustre clear
_exptl_crystal_colour_modifier light
_exptl_crystal_colour_primary colourless
_exptl_crystal_density_diffrn 1.776
_exptl_crystal_description plate
_exptl_crystal_F_000 320
_exptl_crystal_size_max 0.1
_exptl_crystal_size_mid 0.1
_exptl_crystal_size_min 0.05
_exptl_crystal_size_rad 0.07
_refine_diff_density_max 0.547
_refine_diff_density_min -0.354
_refine_diff_density_rms 0.084
_refine_ls_extinction_method none
_refine_ls_goodness_of_fit_ref 0.763
_refine_ls_hydrogen_treatment constr
_refine_ls_matrix_type full
_refine_ls_number_parameters 154
_refine_ls_number_reflns 2150
_refine_ls_number_restraints 0
_refine_ls_restrained_S_all 0.763
_refine_ls_R_factor_all 0.0883
_refine_ls_R_factor_gt 0.0487
_refine_ls_shift/su_max 0.000
_refine_ls_shift/su_mean 0.000
_refine_ls_structure_factor_coef Fsqd
_refine_ls_weighting_details 'w=1/[\s^2^(Fo^2^)+(0.0513P)^2^] where P=(Fo^2^+2Fc^2^)/3'
_refine_ls_weighting_scheme calc
_refine_ls_wR_factor_gt 0.1049
_refine_ls_wR_factor_ref 0.1115
_reflns_Friedel_coverage 0.000
_reflns_number_gt 1108
_reflns_number_total 2150
_reflns_threshold_expression 'I > 2\s(I)'
_cod_data_source_file d0cc01887b2.cif
_cod_data_source_block eg075y
_cod_depositor_comments 'Adding full bibliography for 7126312--7126319.cif.'
_cod_original_cell_volume 599.38(7)
_cod_database_code 7126315
_shelx_shelxl_version_number 2014/7
_shelx_space_group_comment
;
The symmetry employed for this shelxl refinement is uniquely defined
by the following loop, which should always be used as a source of
symmetry information in preference to the above space-group names.
They are only intended as comments.
;
_shelx_estimated_absorpt_t_max 0.727
_shelx_estimated_absorpt_t_min 0.549
_olex2_refinement_description
;
1. Fixed Uiso
 At 1.2 times of:
  All C(H) groups
2.a Aromatic/amide H refined with riding coordinates:
 C6(H6), C3(H3), C8(H8), C10(H10), C9(H9), C11(H11), C4(H4), C1(H1)
;
_olex2_submission_special_instructions 'No special instructions were received'

loop_
_space_group_symop_operation_xyz
'x, y, z'
'-x, -y, -z'

loop_
_atom_site_label
_atom_site_type_symbol
_atom_site_fract_x
_atom_site_fract_y
_atom_site_fract_z
_atom_site_U_iso_or_equiv
_atom_site_adp_type
_atom_site_occupancy
_atom_site_site_symmetry_order
_atom_site_calc_flag
_atom_site_refinement_flags_posn
_atom_site_refinement_flags_adp
_atom_site_refinement_flags_occupancy
_atom_site_disorder_assembly
_atom_site_disorder_group
Zn1 Zn 0.51665(13) 0.86513(9) 0.21175(9) 0.0565(3) Uani 1 1 d . . . . .
Cl2 Cl 0.3313(2) 0.96344(17) 0.29613(15) 0.0583(4) Uani 1 1 d . . . . .
Cl1 Cl 0.7654(2) 1.07201(18) 0.16738(18) 0.0692(5) Uani 1 1 d . . . . .
N1 N 0.6116(7) 0.7260(5) 0.3304(5) 0.0460(11) Uani 1 1 d . . . . .
N2 N 0.3612(7) 0.6110(5) 0.0879(5) 0.0475(11) Uani 1 1 d . . . . .
O1 O 0.8995(7) 0.4569(6) 0.6345(5) 0.0739(13) Uani 1 1 d . . . . .
C7 C 0.3769(8) 0.4855(6) 0.1457(6) 0.0443(13) Uani 1 1 d . . . . .
C5 C 0.5264(8) 0.5508(7) 0.2753(6) 0.0485(14) Uani 1 1 d . . . . .
C6 C 0.5828(8) 0.4413(7) 0.3379(6) 0.0451(14) Uani 1 1 d . . . . .
H6 H 0.5237 0.3173 0.2992 0.054 Uiso 1 1 calc R . . . .
C3 C 0.8125(9) 0.6957(7) 0.5115(6) 0.0523(15) Uani 1 1 d . . . . .
H3 H 0.9113 0.7486 0.5932 0.063 Uiso 1 1 calc R . . . .
C8 C 0.2634(9) 0.3094(7) 0.0866(6) 0.0524(15) Uani 1 1 d . . . . .
H8 H 0.2766 0.2221 0.1291 0.063 Uiso 1 1 calc R . . . .
C10 C 0.1141(9) 0.3882(7) -0.0959(6) 0.0522(15) Uani 1 1 d . . . . .
H10 H 0.0255 0.3571 -0.1815 0.063 Uiso 1 1 calc R . . . .
C9 C 0.1298(9) 0.2609(7) -0.0351(6) 0.0554(15) Uani 1 1 d . . . . .
H9 H 0.0490 0.1394 -0.0766 0.066 Uiso 1 1 calc R . . . .
C11 C 0.2295(9) 0.5616(8) -0.0302(6) 0.0549(16) Uani 1 1 d . . . . .
H11 H 0.2158 0.6507 -0.0697 0.066 Uiso 1 1 calc R . . . .
C4 C 0.7513(9) 0.7960(7) 0.4441(6) 0.0555(16) Uani 1 1 d . . . . .
H4 H 0.8112 0.9206 0.4802 0.067 Uiso 1 1 calc R . . . .
C2 C 0.7257(9) 0.5163(7) 0.4567(6) 0.0509(15) Uani 1 1 d . . . . .
C1 C 0.7836(10) 0.3991(9) 0.5281(7) 0.0604(16) Uani 1 1 d . . . . .
H1 H 0.7257 0.2757 0.4868 0.072 Uiso 1 1 calc R . . . .

loop_
_atom_site_aniso_label
_atom_site_aniso_U_11
_atom_site_aniso_U_22
_atom_site_aniso_U_33
_atom_site_aniso_U_23
_atom_site_aniso_U_13
_atom_site_aniso_U_12
Zn1 0.0713(6) 0.0332(4) 0.0634(5) 0.0118(3) 0.0112(4) 0.0233(4)
Cl2 0.0705(11) 0.0392(7) 0.0640(9) 0.0076(6) 0.0088(8) 0.0272(7)
Cl1 0.0783(12) 0.0394(8) 0.0881(11) 0.0225(7) 0.0207(9) 0.0220(8)
N1 0.057(3) 0.032(2) 0.046(3) 0.0083(19) 0.008(2) 0.018(2)
N2 0.061(3) 0.034(2) 0.047(3) 0.010(2) 0.009(3) 0.022(2)
O1 0.075(3) 0.066(3) 0.069(3) 0.024(2) -0.009(3) 0.025(2)
C7 0.054(4) 0.032(3) 0.050(3) 0.010(2) 0.011(3) 0.022(3)
C5 0.060(4) 0.039(3) 0.049(3) 0.010(2) 0.016(3) 0.023(3)
C6 0.056(4) 0.030(3) 0.046(3) 0.009(2) 0.009(3) 0.017(3)
C3 0.054(4) 0.046(3) 0.050(3) 0.006(3) 0.007(3) 0.019(3)
C8 0.065(4) 0.041(3) 0.053(4) 0.013(3) 0.005(3) 0.027(3)
C10 0.060(4) 0.055(4) 0.044(3) 0.009(3) 0.002(3) 0.032(3)
C9 0.061(4) 0.044(3) 0.057(4) 0.009(3) 0.006(3) 0.023(3)
C11 0.065(4) 0.050(3) 0.062(4) 0.026(3) 0.021(4) 0.032(3)
C4 0.068(4) 0.035(3) 0.056(4) 0.005(3) 0.016(4) 0.018(3)
C2 0.060(4) 0.049(3) 0.048(3) 0.016(3) 0.014(3) 0.026(3)
C1 0.065(4) 0.056(4) 0.059(4) 0.017(3) 0.008(4) 0.026(3)

loop_
_atom_type_symbol
_atom_type_description
_atom_type_scat_dispersion_real
_atom_type_scat_dispersion_imag
_atom_type_scat_source
C C 0.0181 0.0091 'International Tables Vol C Tables 4.2.6.8 and 6.1.1.4'
H H 0.0000 0.0000 'International Tables Vol C Tables 4.2.6.8 and 6.1.1.4'
Cl Cl 0.3639 0.7018 'International Tables Vol C Tables 4.2.6.8 and 6.1.1.4'
N N 0.0311 0.0180 'International Tables Vol C Tables 4.2.6.8 and 6.1.1.4'
O O 0.0492 0.0322 'International Tables Vol C Tables 4.2.6.8 and 6.1.1.4'
Zn Zn -1.5491 0.6778 'International Tables Vol C Tables 4.2.6.8 and 6.1.1.4'

loop_
_geom_angle_atom_site_label_1
_geom_angle_atom_site_label_2
_geom_angle_atom_site_label_3
_geom_angle
_geom_angle_site_symmetry_1
_geom_angle_site_symmetry_3
_geom_angle_publ_flag
Cl1 Zn1 Cl2 114.22(6) . . ?
N1 Zn1 Cl2 117.78(13) . . ?
N1 Zn1 Cl1 105.74(14) . . ?
N2 Zn1 Cl2 109.44(15) . . ?
N2 Zn1 Cl1 125.75(14) . . ?
N2 Zn1 N1 79.46(18) . . ?
C5 N1 Zn1 113.4(4) . . ?
C4 N1 Zn1 126.3(3) . . ?
C4 N1 C5 120.1(5) . . ?
C7 N2 Zn1 114.7(4) . . ?
C7 N2 C11 118.6(4) . . ?
C11 N2 Zn1 125.8(4) . . ?
N2 C7 C5 115.3(4) . . ?
N2 C7 C8 121.6(5) . . ?
C8 C7 C5 123.1(5) . . ?
N1 C5 C7 116.3(5) . . ?
N1 C5 C6 120.0(5) . . ?
C6 C5 C7 123.6(5) . . ?
C2 C6 C5 118.9(5) . . ?
C2 C3 C4 117.6(5) . . ?
C7 C8 C9 119.1(5) . . ?
C9 C10 C11 118.2(6) . . ?
C10 C9 C8 119.7(5) . . ?
N2 C11 C10 122.7(5) . . ?
N1 C4 C3 122.8(5) . . ?
C6 C2 C1 119.4(5) . . ?
C3 C2 C6 120.6(5) . . ?
C3 C2 C1 120.0(6) . . ?
O1 C1 C2 121.7(6) . . ?

loop_
_geom_bond_atom_site_label_1
_geom_bond_atom_site_label_2
_geom_bond_distance
_geom_bond_site_symmetry_2
_geom_bond_publ_flag
Zn1 Cl2 2.2158(17) . ?
Zn1 Cl1 2.2119(18) . ?
Zn1 N1 2.090(4) . ?
Zn1 N2 2.065(4) . ?
N1 C5 1.341(6) . ?
N1 C4 1.333(8) . ?
N2 C7 1.337(7) . ?
N2 C11 1.343(7) . ?
O1 C1 1.186(7) . ?
C7 C5 1.484(8) . ?
C7 C8 1.371(7) . ?
C5 C6 1.397(8) . ?
C6 C2 1.378(8) . ?
C3 C4 1.374(9) . ?
C3 C2 1.371(8) . ?
C8 C9 1.378(8) . ?
C10 C9 1.368(8) . ?
C10 C11 1.368(8) . ?
C2 C1 1.506(9) . ?
